data_2240384
loop_
_publ_author_name
'Laachir, Abdelhakim'
'Bentiss, Fouad'
'Guesmi, Salaheddine'
'Saadi, Mohamed'
'El Ammari, Lahcen'

_publ_section_title
;
 Crystal structure of
 bis(azido-\k<i>N</i>)bis[2,5-bis(pyridin-2-yl)-1,3,4-thiadiazole-\k^2^<i>N</i>^2^,<i>N</i>^3^]nickel(II)
;
_journal_coeditor_code WM5108
_journal_issue 2
_journal_name_full 'Acta Crystallographica Section E'
_journal_page_first m24
_journal_page_last m25
_journal_paper_doi 10.1107/S2056989015000201
_journal_volume 71
_journal_year 2015
_chemical_formula_iupac '[Ni (N3)2 (C12 H8 N4 S1)2]'
_chemical_formula_moiety 'C24 H16 N14 Ni S2'
_chemical_formula_sum 'C24 H16 N14 Ni S2'
_chemical_formula_weight 623.34
_chemical_name_systematic
;
Bis(azido-\k<i>N</i>)bis[2,5-bis(pyridin-2-yl)-1,3,4-thiadiazole-\
\k^2^<i>N</i>^2^,<i>N</i>^3^]nickel(II)
;
_space_group_IT_number 14
_symmetry_cell_setting monoclinic
_symmetry_space_group_name_Hall '-P 2ybc'
_symmetry_space_group_name_H-M 'P 1 21/c 1'
_atom_sites_solution_hydrogens geom
_atom_sites_solution_primary direct
_atom_sites_solution_secondary difmap
_audit_creation_method SHELXL-97
_cell_angle_alpha 90.00
_cell_angle_beta 93.141(2)
_cell_angle_gamma 90.00
_cell_formula_units_Z 2
_cell_length_a 7.7981(3)
_cell_length_b 8.2410(3)
_cell_length_c 20.1555(7)
_cell_measurement_reflns_used 3077
_cell_measurement_temperature 296(2)
_cell_measurement_theta_max 27.88
_cell_measurement_theta_min 2.62
_cell_volume 1293.33(8)
_computing_cell_refinement
;
SAINT (Bruker, 2009)
;
_computing_data_collection
;
APEX2 (Bruker, 2009)
;
_computing_data_reduction
;
SAINT (Bruker, 2009)
;
_computing_molecular_graphics
;
ORTEP-3 for Windows (Farrugia, 2012)
;
_computing_publication_material
;
WinGX (Farrugia, 2012)
;
_computing_structure_refinement
;
SHELXL97 (Sheldrick, 2008)
;
_computing_structure_solution
;
SHELXS97 (Sheldrick, 2008)
;
_diffrn_ambient_temperature 296(2)
_diffrn_measured_fraction_theta_full 0.999
_diffrn_measured_fraction_theta_max 0.999
_diffrn_measurement_device_type 'Bruker APEXII CCD'
_diffrn_measurement_method '\f and \w scans'
_diffrn_radiation_monochromator graphite
_diffrn_radiation_source 'fine-focus sealed tube'
_diffrn_radiation_type MoK\a
_diffrn_radiation_wavelength 0.71073
_diffrn_reflns_av_R_equivalents 0.0325
_diffrn_reflns_av_sigmaI/netI 0.0246
_diffrn_reflns_limit_h_max 9
_diffrn_reflns_limit_h_min -10
_diffrn_reflns_limit_k_max 10
_diffrn_reflns_limit_k_min -10
_diffrn_reflns_limit_l_max 26
_diffrn_reflns_limit_l_min -26
_diffrn_reflns_number 15710
_diffrn_reflns_theta_full 27.88
_diffrn_reflns_theta_max 27.88
_diffrn_reflns_theta_min 2.62
_exptl_absorpt_coefficient_mu 0.958
_exptl_absorpt_correction_T_max 0.7471
_exptl_absorpt_correction_T_min 0.6396
_exptl_absorpt_correction_type multi-scan
_exptl_absorpt_process_details
;
(<i>SADABS</i>; Bruker, 2009)
;
_exptl_crystal_colour orange
_exptl_crystal_density_diffrn 1.601
_exptl_crystal_density_method 'not measured'
_exptl_crystal_description block
_exptl_crystal_F_000 636
_exptl_crystal_size_max 0.39
_exptl_crystal_size_mid 0.31
_exptl_crystal_size_min 0.18
_refine_diff_density_max 1.252
_refine_diff_density_min -0.353
_refine_ls_extinction_method none
_refine_ls_goodness_of_fit_ref 1.039
_refine_ls_hydrogen_treatment constr
_refine_ls_matrix_type full
_refine_ls_number_parameters 187
_refine_ls_number_reflns 3077
_refine_ls_number_restraints 0
_refine_ls_restrained_S_all 1.039
_refine_ls_R_factor_all 0.0431
_refine_ls_R_factor_gt 0.0357
_refine_ls_shift/su_max 0.000
_refine_ls_shift/su_mean 0.000
_refine_ls_structure_factor_coef Fsqd
_refine_ls_weighting_details 'calc w=1/[\s^2^(Fo^2^)+(0.0522P)^2^+0.8063P] where P=(Fo^2^+2Fc^2^)/3'
_refine_ls_weighting_scheme calc
_refine_ls_wR_factor_gt 0.0942
_refine_ls_wR_factor_ref 0.0998
_reflns_number_gt 2643
_reflns_number_total 3077
_reflns_threshold_expression I>2sigma(I)
_cod_data_source_file wm5108sup1.cf
_cod_data_source_block I
_cod_original_sg_symbol_H-M 'P 21/c'
_cod_database_code 2240384
_cod_database_fobs_code 2240384

loop_
_symmetry_equiv_pos_as_xyz
'x, y, z'
'-x, y+1/2, -z+1/2'
'-x, -y, -z'
'x, -y-1/2, z-1/2'

loop_
_atom_site_type_symbol
_atom_site_label
_atom_site_fract_x
_atom_site_fract_y
_atom_site_fract_z
_atom_site_U_iso_or_equiv
_atom_site_adp_type
_atom_site_calc_flag
_atom_site_refinement_flags
_atom_site_occupancy
_atom_site_symmetry_multiplicity
C C1 1.3016(3) 0.4676(3) 0.90640(11) 0.0356(5) Uani d . 1 1
H H1 1.3538 0.4022 0.9392 0.043 Uiso calc R 1 1
C C2 1.3853(3) 0.4935(3) 0.84813(12) 0.0397(5) Uani d . 1 1
H H2 1.4916 0.4460 0.8423 0.048 Uiso calc R 1 1
C C3 1.3091(3) 0.5902(3) 0.79925(10) 0.0380(5) Uani d . 1 1
H H3 1.3630 0.6089 0.7599 0.046 Uiso calc R 1 1
C C4 1.1511(3) 0.6589(3) 0.80960(10) 0.0350(4) Uani d . 1 1
H H4 1.0966 0.7246 0.7774 0.042 Uiso calc R 1 1
C C5 1.0759(2) 0.6281(2) 0.86873(9) 0.0292(4) Uani d . 1 1
C C6 0.9114(3) 0.6956(3) 0.88563(9) 0.0304(4) Uani d . 1 1
C C7 0.6422(2) 0.8193(2) 0.90011(10) 0.0313(4) Uani d . 1 1
C C8 0.4793(3) 0.9088(3) 0.89219(11) 0.0336(4) Uani d . 1 1
C C9 0.3101(4) 1.0642(4) 0.82288(15) 0.0575(7) Uani d . 1 1
H H9 0.2915 1.1167 0.7823 0.069 Uiso calc R 1 1
C C10 0.1844(3) 1.0747(3) 0.86751(15) 0.0536(7) Uani d . 1 1
H H10 0.0843 1.1332 0.8575 0.064 Uiso calc R 1 1
C C11 0.2099(3) 0.9966(3) 0.92746(14) 0.0498(6) Uani d . 1 1
H H11 0.1274 1.0021 0.9590 0.060 Uiso calc R 1 1
C C12 0.3601(3) 0.9095(3) 0.94026(11) 0.0401(5) Uani d . 1 1
H H12 0.3799 0.8534 0.9800 0.048 Uiso calc R 1 1
N N1 1.1488(2) 0.5333(2) 0.91692(8) 0.0298(4) Uani d . 1 1
N N2 0.8473(2) 0.6603(2) 0.94235(8) 0.0313(4) Uani d . 1 1
N N3 0.6911(2) 0.7303(2) 0.95059(8) 0.0320(4) Uani d . 1 1
N N4 0.4563(3) 0.9844(2) 0.83359(11) 0.0463(5) Uani d . 1 1
N N5 0.8723(3) 0.3030(2) 0.95247(9) 0.0427(4) Uani d . 1 1
N N6 0.8332(2) 0.3118(2) 0.89483(9) 0.0385(4) Uani d . 1 1
N N7 0.7973(3) 0.3188(3) 0.83827(11) 0.0645(7) Uani d . 1 1
S S1 0.78523(7) 0.82456(7) 0.83744(3) 0.03745(15) Uani d . 1 1
Ni Ni1 1.0000 0.5000 1.0000 0.02650(12) Uani d S 1 2

loop_
_atom_site_aniso_label
_atom_site_aniso_U_11
_atom_site_aniso_U_22
_atom_site_aniso_U_33
_atom_site_aniso_U_12
_atom_site_aniso_U_13
_atom_site_aniso_U_23
C1 0.0333(11) 0.0420(11) 0.0319(10) 0.0063(9) 0.0056(8) 0.0008(9)
C2 0.0340(11) 0.0477(13) 0.0387(12) 0.0036(9) 0.0120(9) -0.0044(9)
C3 0.0386(11) 0.0478(13) 0.0288(10) -0.0037(10) 0.0128(8) -0.0036(9)
C4 0.0374(11) 0.0451(12) 0.0228(9) 0.0007(9) 0.0050(8) 0.0023(8)
C5 0.0301(9) 0.0351(10) 0.0226(9) 0.0005(8) 0.0046(7) -0.0011(7)
C6 0.0309(9) 0.0385(11) 0.0219(9) 0.0017(8) 0.0008(7) 0.0026(8)
C7 0.0290(9) 0.0367(10) 0.0283(9) 0.0022(8) 0.0027(7) 0.0006(8)
C8 0.0291(10) 0.0329(10) 0.0385(11) 0.0033(8) 0.0006(8) -0.0013(8)
C9 0.0508(15) 0.0563(16) 0.0656(17) 0.0155(13) 0.0046(13) 0.0247(14)
C10 0.0362(12) 0.0439(14) 0.081(2) 0.0158(11) 0.0015(12) -0.0001(13)
C11 0.0355(12) 0.0543(15) 0.0608(16) -0.0010(10) 0.0129(11) -0.0183(12)
C12 0.0398(12) 0.0451(13) 0.0354(11) -0.0025(10) 0.0021(9) -0.0026(9)
N1 0.0312(8) 0.0357(9) 0.0229(8) 0.0022(7) 0.0045(6) 0.0003(6)
N2 0.0298(8) 0.0410(9) 0.0235(8) 0.0063(7) 0.0045(6) 0.0019(7)
N3 0.0283(8) 0.0407(9) 0.0271(8) 0.0072(7) 0.0029(6) 0.0014(7)
N4 0.0380(10) 0.0508(12) 0.0507(12) 0.0098(9) 0.0090(9) 0.0182(9)
N5 0.0501(11) 0.0467(11) 0.0315(9) -0.0058(9) 0.0040(8) -0.0017(8)
N6 0.0304(9) 0.0464(11) 0.0387(10) 0.0060(8) 0.0015(7) -0.0129(8)
N7 0.0631(15) 0.0907(19) 0.0379(12) 0.0154(13) -0.0121(10) -0.0185(12)
S1 0.0343(3) 0.0496(3) 0.0289(3) 0.0091(2) 0.00513(19) 0.0117(2)
Ni1 0.02602(19) 0.0358(2) 0.01789(17) 0.00586(14) 0.00320(12) 0.00259(13)

loop_
_atom_type_symbol
_atom_type_description
_atom_type_scat_dispersion_real
_atom_type_scat_dispersion_imag
_atom_type_scat_source
C C 0.0033 0.0016 'International Tables Vol C Tables 4.2.6.8 and 6.1.1.4'
H H 0.0000 0.0000 'International Tables Vol C Tables 4.2.6.8 and 6.1.1.4'
N N 0.0061 0.0033 'International Tables Vol C Tables 4.2.6.8 and 6.1.1.4'
S S 0.1246 0.1234 'International Tables Vol C Tables 4.2.6.8 and 6.1.1.4'
Ni Ni 0.3393 1.1124 'International Tables Vol C Tables 4.2.6.8 and 6.1.1.4'

loop_
_geom_angle_atom_site_label_1
_geom_angle_atom_site_label_2
_geom_angle_atom_site_label_3
_geom_angle_site_symmetry_1
_geom_angle_site_symmetry_3
_geom_angle
N1 C1 C2 . . 122.4(2)
N1 C1 H1 . . 118.8
C2 C1 H1 . . 118.8
C3 C2 C1 . . 119.3(2)
C3 C2 H2 . . 120.4
C1 C2 H2 . . 120.4
C2 C3 C4 . . 118.9(2)
C2 C3 H3 . . 120.6
C4 C3 H3 . . 120.6
C5 C4 C3 . . 118.63(19)
C5 C4 H4 . . 120.7
C3 C4 H4 . . 120.7
N1 C5 C4 . . 123.14(19)
N1 C5 C6 . . 113.27(17)
C4 C5 C6 . . 123.58(18)
N2 C6 C5 . . 120.32(18)
N2 C6 S1 . . 113.49(15)
C5 C6 S1 . . 126.18(15)
N3 C7 C8 . . 125.80(19)
N3 C7 S1 . . 114.47(15)
C8 C7 S1 . . 119.72(15)
N4 C8 C12 . . 123.7(2)
N4 C8 C7 . . 113.74(19)
C12 C8 C7 . . 122.5(2)
N4 C9 C10 . . 124.4(3)
N4 C9 H9 . . 117.8
C10 C9 H9 . . 117.8
C9 C10 C11 . . 118.3(2)
C9 C10 H10 . . 120.8
C11 C10 H10 . . 120.8
C10 C11 C12 . . 119.1(2)
C10 C11 H11 . . 120.5
C12 C11 H11 . . 120.5
C8 C12 C11 . . 117.8(2)
C8 C12 H12 . . 121.1
C11 C12 H12 . . 121.1
C1 N1 C5 . . 117.71(18)
C1 N1 Ni1 . . 127.46(15)
C5 N1 Ni1 . . 114.79(13)
C6 N2 N3 . . 113.55(16)
C6 N2 Ni1 . . 113.19(13)
N3 N2 Ni1 . . 133.19(13)
C7 N3 N2 . . 111.69(16)
C9 N4 C8 . . 116.6(2)
N6 N5 Ni1 . . 119.16(16)
N7 N6 N5 . . 178.8(2)
C6 S1 C7 . . 86.77(9)
N2 Ni1 N2 . 3_767 180.00(7)
N2 Ni1 N1 . . 78.32(6)
N2 Ni1 N1 3_767 . 101.68(6)
N2 Ni1 N1 . 3_767 101.68(6)
N2 Ni1 N1 3_767 3_767 78.32(6)
N1 Ni1 N1 . 3_767 180.0000(10)
N2 Ni1 N5 . . 89.63(8)
N2 Ni1 N5 3_767 . 90.37(8)
N1 Ni1 N5 . . 90.35(7)
N1 Ni1 N5 3_767 . 89.65(7)
N2 Ni1 N5 . 3_767 90.37(8)
N2 Ni1 N5 3_767 3_767 89.63(8)
N1 Ni1 N5 . 3_767 89.65(7)
N1 Ni1 N5 3_767 3_767 90.35(7)
N5 Ni1 N5 . 3_767 179.9980(10)

loop_
_geom_bond_atom_site_label_1
_geom_bond_atom_site_label_2
_geom_bond_site_symmetry_2
_geom_bond_distance
C1 N1 . 1.336(3)
C1 C2 . 1.391(3)
C1 H1 . 0.9300
C2 C3 . 1.376(3)
C2 H2 . 0.9300
C3 C4 . 1.382(3)
C3 H3 . 0.9300
C4 C5 . 1.380(3)
C4 H4 . 0.9300
C5 N1 . 1.348(2)
C5 C6 . 1.456(3)
C6 N2 . 1.305(3)
C6 S1 . 1.714(2)
C7 N3 . 1.295(2)
C7 C8 . 1.470(3)
C7 S1 . 1.731(2)
C8 N4 . 1.339(3)
C8 C12 . 1.379(3)
C9 N4 . 1.324(3)
C9 C10 . 1.369(4)
C9 H9 . 0.9300
C10 C11 . 1.374(4)
C10 H10 . 0.9300
C11 C12 . 1.386(3)
C11 H11 . 0.9300
C12 H12 . 0.9300
N1 Ni1 . 2.1069(17)
N2 N3 . 1.366(2)
N2 Ni1 . 2.0885(16)
N5 N6 . 1.187(3)
N5 Ni1 . 2.1075(19)
N6 N7 . 1.160(3)
Ni1 N2 3_767 2.0885(16)
Ni1 N1 3_767 2.1069(17)
Ni1 N5 3_767 2.108(2)
